data_7010135
loop_
_publ_author_name
'Albrecht, Martin'
'Lutz, Martin'
'Schreurs, Antoine M. M.'
'Lutz, Egbert T. H.'
'Spek, Anthony L.'
'van Koten, Gerard'

_publ_section_title
;
 Self-assembled organoplatinum(II) supermolecules as crystalline, SO2
 gas-triggered switches&#x200A;&#x2020;
;
_journal_issue 21
_journal_name_full 'Journal of the Chemical Society, Dalton Transactions'
_journal_page_first 3797
_journal_paper_doi 10.1039/b006419j
_journal_year 2000
_chemical_formula_moiety 'C12 H19 Cl N2 Pt'
_chemical_formula_sum 'C12 H19 Cl N2 Pt'
_chemical_formula_weight 421.83
_chemical_name_systematic
; 
 ? 
;
_space_group_IT_number 14
_symmetry_cell_setting monoclinic
_symmetry_space_group_name_Hall '-P 2ybc'
_symmetry_space_group_name_H-M 'P 1 21/c 1'
_atom_sites_solution_hydrogens geom
_atom_sites_solution_primary heavy
_atom_sites_solution_secondary difmap
_audit_creation_method SHELXL-97
_cell_angle_alpha 90.00
_cell_angle_beta 111.104(8)
_cell_angle_gamma 90.00
_cell_formula_units_Z 4
_cell_length_a 12.9877(14)
_cell_length_b 9.2177(6)
_cell_length_c 11.6041(12)
_cell_measurement_reflns_used 25
_cell_measurement_temperature 200(2)
_cell_measurement_theta_max 13.77
_cell_measurement_theta_min 9.66
_cell_volume 1296.0(2)
_computing_cell_refinement 'SET4 (de Boer & Duisenberg, 1984)'
_computing_data_collection 'Locally modified CAD4-Version 5 Software'
_computing_data_reduction 'HELENA (Spek, 1997)'
_computing_molecular_graphics 'PLATON (Spek, 2000)'
_computing_publication_material 'manually editing of SHELXL output'
_computing_structure_refinement 'SHELXL-97 (Sheldrick, 1997)'
_computing_structure_solution 'DIRDIF-97 (Beurskens et al., 1997)'
_diffrn_ambient_temperature 200(2)
_diffrn_measured_fraction_theta_full 1.000
_diffrn_measured_fraction_theta_max 1.000
_diffrn_measurement_device_type 'Enraf-Nonius CAD4T'
_diffrn_measurement_method 'omega scans'
_diffrn_radiation_monochromator graphite
_diffrn_radiation_source 'rotating anode'
_diffrn_radiation_type MoK\a
_diffrn_radiation_wavelength 0.71073
_diffrn_reflns_av_R_equivalents 0.0724
_diffrn_reflns_av_sigmaI/netI 0.0697
_diffrn_reflns_limit_h_max 16
_diffrn_reflns_limit_h_min -16
_diffrn_reflns_limit_k_max 11
_diffrn_reflns_limit_k_min 0
_diffrn_reflns_limit_l_max 15
_diffrn_reflns_limit_l_min -15
_diffrn_reflns_number 6214
_diffrn_reflns_theta_full 27.48
_diffrn_reflns_theta_max 27.48
_diffrn_reflns_theta_min 1.68
_diffrn_standards_decay_% 2
_diffrn_standards_interval_time 60
_diffrn_standards_number 3
_exptl_absorpt_coefficient_mu 11.008
_exptl_absorpt_correction_T_max 0.99
_exptl_absorpt_correction_T_min 0.37
_exptl_absorpt_correction_type empirical
_exptl_crystal_colour colourless
_exptl_crystal_density_diffrn 2.162
_exptl_crystal_density_method 'not measured'
_exptl_crystal_description block
_exptl_crystal_F_000 800
_exptl_crystal_size_max 0.50
_exptl_crystal_size_mid 0.30
_exptl_crystal_size_min 0.13
_refine_diff_density_max 0.663
_refine_diff_density_min -2.368
_refine_diff_density_rms 0.200
_refine_ls_extinction_method none
_refine_ls_goodness_of_fit_ref 1.126
_refine_ls_hydrogen_treatment constraint
_refine_ls_matrix_type full
_refine_ls_number_parameters 149
_refine_ls_number_reflns 2963
_refine_ls_number_restraints 0
_refine_ls_restrained_S_all 1.126
_refine_ls_R_factor_all 0.0294
_refine_ls_R_factor_gt 0.0247
_refine_ls_shift/su_max 0.002
_refine_ls_shift/su_mean 0.000
_refine_ls_structure_factor_coef Fsqd
_refine_ls_weighting_details 'calc w=1/[\s^2^(Fo^2^)+(0.0140P)^2^+0.6530P] where P=(Fo^2^+2Fc^2^)/3'
_refine_ls_weighting_scheme calc
_refine_ls_wR_factor_gt 0.0491
_refine_ls_wR_factor_ref 0.0506
_reflns_number_gt 2657
_reflns_number_total 2963
_reflns_threshold_expression I>2\s(I)
_cod_data_source_file b006419j.txt
_cod_data_source_block s1786a
_cod_original_sg_symbol_H-M 'P 21/c'
_cod_database_code 7010135

loop_
_symmetry_equiv_pos_as_xyz
'x, y, z'
'-x, y+1/2, -z+1/2'
'-x, -y, -z'
'x, -y-1/2, z-1/2'

loop_
_atom_site_label
_atom_site_type_symbol
_atom_site_fract_x
_atom_site_fract_y
_atom_site_fract_z
_atom_site_U_iso_or_equiv
_atom_site_adp_type
_atom_site_occupancy
_atom_site_symmetry_multiplicity
_atom_site_calc_flag
_atom_site_refinement_flags
_atom_site_disorder_assembly
_atom_site_disorder_group
Pt Pt 0.190536(13) 0.476893(14) -0.058474(12) 0.01429(6) Uani 1 1 d . . .
Cl Cl 0.03813(10) 0.47530(10) -0.25294(9) 0.0237(2) Uani 1 1 d . . .
N1 N 0.2738(3) 0.6522(3) -0.0975(3) 0.0163(7) Uani 1 1 d . . .
N2 N 0.1418(3) 0.3051(3) 0.0278(3) 0.0167(7) Uani 1 1 d . . .
C1 C 0.3088(4) 0.4877(4) 0.0973(4) 0.0179(9) Uani 1 1 d . . .
C2 C 0.3992(4) 0.5751(4) 0.1107(3) 0.0192(8) Uani 1 1 d . . .
C3 C 0.4838(4) 0.5865(4) 0.2254(4) 0.0219(8) Uani 1 1 d . . .
H3 H 0.5461 0.6464 0.2362 0.026 Uiso 1 1 calc R . .
C4 C 0.4751(5) 0.5080(4) 0.3244(4) 0.0246(10) Uani 1 1 d . . .
H4 H 0.5328 0.5144 0.4029 0.030 Uiso 1 1 calc R . .
C5 C 0.3847(4) 0.4210(4) 0.3115(3) 0.0223(9) Uani 1 1 d . . .
H5 H 0.3811 0.3684 0.3803 0.027 Uiso 1 1 calc R . .
C6 C 0.2995(4) 0.4108(4) 0.1975(3) 0.0175(8) Uani 1 1 d . . .
C8 C 0.2238(5) 0.7879(4) -0.0742(4) 0.0261(10) Uani 1 1 d . . .
H8A H 0.2627 0.8713 -0.0917 0.039 Uiso 1 1 calc R . .
H8B H 0.2298 0.7909 0.0124 0.039 Uiso 1 1 calc R . .
H8C H 0.1459 0.7914 -0.1280 0.039 Uiso 1 1 calc R . .
C9 C 0.2733(4) 0.6588(5) -0.2253(4) 0.0275(10) Uani 1 1 d . . .
H9A H 0.1971 0.6653 -0.2837 0.041 Uiso 1 1 calc R . .
H9B H 0.3079 0.5710 -0.2425 0.041 Uiso 1 1 calc R . .
H9C H 0.3147 0.7443 -0.2342 0.041 Uiso 1 1 calc R . .
C10 C 0.1892(4) 0.3353(4) 0.1654(3) 0.0210(9) Uani 1 1 d . . .
H10A H 0.1378 0.3975 0.1889 0.025 Uiso 1 1 calc R . .
H10B H 0.1988 0.2430 0.2118 0.025 Uiso 1 1 calc R . .
C11 C 0.1921(4) 0.1696(4) 0.0026(4) 0.0239(9) Uani 1 1 d . . .
H11A H 0.1796 0.0903 0.0523 0.036 Uiso 1 1 calc R . .
H11B H 0.2716 0.1839 0.0242 0.036 Uiso 1 1 calc R . .
H11C H 0.1582 0.1451 -0.0852 0.036 Uiso 1 1 calc R . .
C12 C 0.0225(4) 0.2828(4) -0.0102(4) 0.0230(9) Uani 1 1 d . . .
H12A H -0.0077 0.2559 -0.0977 0.034 Uiso 1 1 calc R . .
H12B H -0.0125 0.3726 0.0024 0.034 Uiso 1 1 calc R . .
H12C H 0.0079 0.2050 0.0394 0.034 Uiso 1 1 calc R . .
C7 C 0.3934(4) 0.6465(4) -0.0088(4) 0.0219(8) Uani 1 1 d . . .
H7A H 0.4382 0.5907 -0.0466 0.026 Uiso 1 1 calc R . .
H7B H 0.4238 0.7460 0.0080 0.026 Uiso 1 1 calc R . .

loop_
_atom_site_aniso_label
_atom_site_aniso_U_11
_atom_site_aniso_U_22
_atom_site_aniso_U_33
_atom_site_aniso_U_23
_atom_site_aniso_U_13
_atom_site_aniso_U_12
Pt 0.01154(10) 0.01679(8) 0.01322(8) 0.00019(5) 0.00285(6) 0.00040(5)
Cl 0.0189(6) 0.0269(4) 0.0192(4) -0.0002(3) -0.0007(4) 0.0000(4)
N1 0.011(2) 0.0215(15) 0.0169(15) 0.0030(11) 0.0058(14) 0.0014(13)
N2 0.017(2) 0.0163(14) 0.0178(15) -0.0028(11) 0.0069(15) -0.0014(12)
C1 0.019(3) 0.0190(17) 0.0156(17) 0.0016(13) 0.0056(17) 0.0027(14)
C2 0.016(2) 0.0209(16) 0.0210(17) -0.0033(15) 0.0067(17) 0.0037(16)
C3 0.014(2) 0.0252(19) 0.0259(19) -0.0027(15) 0.0064(18) -0.0008(16)
C4 0.021(3) 0.028(2) 0.0190(19) -0.0013(15) -0.0002(19) 0.0044(17)
C5 0.024(3) 0.0247(18) 0.0171(17) -0.0003(15) 0.0062(18) 0.0042(17)
C6 0.019(2) 0.0174(17) 0.0149(16) 0.0004(13) 0.0045(17) 0.0024(15)
C8 0.026(3) 0.0190(18) 0.036(2) 0.0062(16) 0.014(2) 0.0030(17)
C9 0.024(3) 0.041(2) 0.0187(19) 0.0049(16) 0.009(2) -0.0005(19)
C10 0.021(3) 0.0278(19) 0.0141(17) -0.0025(14) 0.0059(17) -0.0023(17)
C11 0.026(3) 0.0186(17) 0.029(2) -0.0022(15) 0.011(2) 0.0023(16)
C12 0.013(2) 0.027(2) 0.030(2) 0.0022(15) 0.0074(19) -0.0016(16)
C7 0.011(2) 0.0276(19) 0.0233(19) 0.0040(15) 0.0009(17) 0.0012(16)

loop_
_atom_type_symbol
_atom_type_description
_atom_type_scat_dispersion_real
_atom_type_scat_dispersion_imag
_atom_type_scat_source
C C 0.0033 0.0016 'International Tables Vol C Tables 4.2.6.8 and 6.1.1.4'
H H 0.0000 0.0000 'International Tables Vol C Tables 4.2.6.8 and 6.1.1.4'
Cl Cl 0.1484 0.1585 'International Tables Vol C Tables 4.2.6.8 and 6.1.1.4'
N N 0.0061 0.0033 'International Tables Vol C Tables 4.2.6.8 and 6.1.1.4'
Pt Pt -1.7033 8.3905 'International Tables Vol C Tables 4.2.6.8 and 6.1.1.4'

loop_
_geom_angle_atom_site_label_1
_geom_angle_atom_site_label_2
_geom_angle_atom_site_label_3
_geom_angle
_geom_angle_site_symmetry_1
_geom_angle_site_symmetry_3
_geom_angle_publ_flag
C1 Pt N1 82.02(15) . . ?
C1 Pt N2 82.23(15) . . ?
N1 Pt N2 164.25(14) . . ?
C1 Pt Cl 177.05(11) . . ?
N1 Pt Cl 96.73(9) . . ?
N2 Pt Cl 98.98(10) . . ?
C8 N1 C9 107.7(3) . . ?
C8 N1 C7 108.3(3) . . ?
C9 N1 C7 108.3(3) . . ?
C8 N1 Pt 108.7(3) . . ?
C9 N1 Pt 115.7(3) . . ?
C7 N1 Pt 108.0(2) . . ?
C12 N2 C11 108.3(3) . . ?
C12 N2 C10 109.1(3) . . ?
C11 N2 C10 108.7(3) . . ?
C12 N2 Pt 115.6(3) . . ?
C11 N2 Pt 108.2(2) . . ?
C10 N2 Pt 106.7(2) . . ?
C2 C1 C6 121.5(4) . . ?
C2 C1 Pt 119.9(3) . . ?
C6 C1 Pt 118.6(3) . . ?
C1 C2 C3 119.8(4) . . ?
C1 C2 C7 112.9(4) . . ?
C3 C2 C7 127.3(4) . . ?
C2 C3 C4 118.6(4) . . ?
C2 C3 H3 120.7 . . ?
C4 C3 H3 120.7 . . ?
C5 C4 C3 121.8(4) . . ?
C5 C4 H4 119.1 . . ?
C3 C4 H4 119.1 . . ?
C4 C5 C6 119.8(4) . . ?
C4 C5 H5 120.1 . . ?
C6 C5 H5 120.1 . . ?
C5 C6 C1 118.5(4) . . ?
C5 C6 C10 128.7(3) . . ?
C1 C6 C10 112.6(4) . . ?
N1 C8 H8A 109.5 . . ?
N1 C8 H8B 109.5 . . ?
H8A C8 H8B 109.5 . . ?
N1 C8 H8C 109.5 . . ?
H8A C8 H8C 109.5 . . ?
H8B C8 H8C 109.5 . . ?
N1 C9 H9A 109.5 . . ?
N1 C9 H9B 109.5 . . ?
H9A C9 H9B 109.5 . . ?
N1 C9 H9C 109.5 . . ?
H9A C9 H9C 109.5 . . ?
H9B C9 H9C 109.5 . . ?
C6 C10 N2 109.5(3) . . ?
C6 C10 H10A 109.8 . . ?
N2 C10 H10A 109.8 . . ?
C6 C10 H10B 109.8 . . ?
N2 C10 H10B 109.8 . . ?
H10A C10 H10B 108.2 . . ?
N2 C11 H11A 109.5 . . ?
N2 C11 H11B 109.5 . . ?
H11A C11 H11B 109.5 . . ?
N2 C11 H11C 109.5 . . ?
H11A C11 H11C 109.5 . . ?
H11B C11 H11C 109.5 . . ?
N2 C12 H12A 109.5 . . ?
N2 C12 H12B 109.5 . . ?
H12A C12 H12B 109.5 . . ?
N2 C12 H12C 109.5 . . ?
H12A C12 H12C 109.5 . . ?
H12B C12 H12C 109.5 . . ?
C2 C7 N1 109.7(4) . . ?
C2 C7 H7A 109.7 . . ?
N1 C7 H7A 109.7 . . ?
C2 C7 H7B 109.7 . . ?
N1 C7 H7B 109.7 . . ?
H7A C7 H7B 108.2 . . ?

loop_
_geom_bond_atom_site_label_1
_geom_bond_atom_site_label_2
_geom_bond_distance
_geom_bond_site_symmetry_2
_geom_bond_publ_flag
Pt C1 1.907(4) . ?
Pt N1 2.083(3) . ?
Pt N2 2.089(3) . ?
Pt Cl 2.4071(11) . ?
N1 C8 1.478(5) . ?
N1 C9 1.482(5) . ?
N1 C7 1.524(5) . ?
N2 C12 1.465(6) . ?
N2 C11 1.487(5) . ?
N2 C10 1.516(5) . ?
C1 C2 1.386(6) . ?
C1 C6 1.404(5) . ?
C2 C3 1.391(6) . ?
C2 C7 1.512(5) . ?
C3 C4 1.397(6) . ?
C3 H3 0.9500 . ?
C4 C5 1.384(7) . ?
C4 H4 0.9500 . ?
C5 C6 1.389(6) . ?
C5 H5 0.9500 . ?
C6 C10 1.513(6) . ?
C8 H8A 0.9800 . ?
C8 H8B 0.9800 . ?
C8 H8C 0.9800 . ?
C9 H9A 0.9800 . ?
C9 H9B 0.9800 . ?
C9 H9C 0.9800 . ?
C10 H10A 0.9900 . ?
C10 H10B 0.9900 . ?
C11 H11A 0.9800 . ?
C11 H11B 0.9800 . ?
C11 H11C 0.9800 . ?
C12 H12A 0.9800 . ?
C12 H12B 0.9800 . ?
C12 H12C 0.9800 . ?
C7 H7A 0.9900 . ?
C7 H7B 0.9900 . ?

loop_
_geom_torsion_atom_site_label_1
_geom_torsion_atom_site_label_2
_geom_torsion_atom_site_label_3
_geom_torsion_atom_site_label_4
_geom_torsion
_geom_torsion_site_symmetry_1
_geom_torsion_site_symmetry_2
_geom_torsion_site_symmetry_3
_geom_torsion_site_symmetry_4
_geom_torsion_publ_flag
C1 Pt N1 C8 -95.1(3) . . . . ?
N2 Pt N1 C8 -93.7(5) . . . . ?
Cl Pt N1 C8 82.2(3) . . . . ?
C1 Pt N1 C9 143.6(3) . . . . ?
N2 Pt N1 C9 145.0(4) . . . . ?
Cl Pt N1 C9 -39.1(3) . . . . ?
C1 Pt N1 C7 22.1(3) . . . . ?
N2 Pt N1 C7 23.5(6) . . . . ?
Cl Pt N1 C7 -160.6(2) . . . . ?
C1 Pt N2 C12 147.6(3) . . . . ?
N1 Pt N2 C12 146.2(4) . . . . ?
Cl Pt N2 C12 -29.6(3) . . . . ?
C1 Pt N2 C11 -90.7(3) . . . . ?
N1 Pt N2 C11 -92.1(5) . . . . ?
Cl Pt N2 C11 92.0(3) . . . . ?
C1 Pt N2 C10 26.1(3) . . . . ?
N1 Pt N2 C10 24.7(6) . . . . ?
Cl Pt N2 C10 -151.1(2) . . . . ?
N1 Pt C1 C2 -11.1(3) . . . . ?
N2 Pt C1 C2 169.3(3) . . . . ?
Cl Pt C1 C2 -76(3) . . . . ?
N1 Pt C1 C6 166.2(3) . . . . ?
N2 Pt C1 C6 -13.5(3) . . . . ?
Cl Pt C1 C6 101(2) . . . . ?
C6 C1 C2 C3 0.7(6) . . . . ?
Pt C1 C2 C3 177.9(3) . . . . ?
C6 C1 C2 C7 179.3(3) . . . . ?
Pt C1 C2 C7 -3.5(5) . . . . ?
C1 C2 C3 C4 0.3(6) . . . . ?
C7 C2 C3 C4 -178.0(4) . . . . ?
C2 C3 C4 C5 -0.6(6) . . . . ?
C3 C4 C5 C6 -0.3(6) . . . . ?
C4 C5 C6 C1 1.3(6) . . . . ?
C4 C5 C6 C10 -173.4(4) . . . . ?
C2 C1 C6 C5 -1.6(6) . . . . ?
Pt C1 C6 C5 -178.8(3) . . . . ?
C2 C1 C6 C10 173.9(3) . . . . ?
Pt C1 C6 C10 -3.3(4) . . . . ?
C5 C6 C10 N2 -159.4(4) . . . . ?
C1 C6 C10 N2 25.7(4) . . . . ?
C12 N2 C10 C6 -159.5(3) . . . . ?
C11 N2 C10 C6 82.6(4) . . . . ?
Pt N2 C10 C6 -33.9(4) . . . . ?
C1 C2 C7 N1 22.2(4) . . . . ?
C3 C2 C7 N1 -159.3(4) . . . . ?
C8 N1 C7 C2 88.4(4) . . . . ?
C9 N1 C7 C2 -155.1(3) . . . . ?
Pt N1 C7 C2 -29.1(3) . . . . ?
